data_1551816
loop_
_publ_author_name
'ANZAI, Fumiaki'
'KATAISHI, Takumi'
'NAKANO, Taichi'
'HIRAYAMA, Mieko'
'HIRAYAMA, Noriaki'

_publ_section_title
;
 Crystal Structure of a Novel Diyne,
 1,4-Bis(4-((Z)-1-phenyl-2-(trimethylsilyl)vinyl)phenyl)buta-1,3-diyne
;
_journal_name_full 'X-ray Structure Analysis Online'
_journal_page_first 63
_journal_paper_doi 10.2116/xraystruct.25.63
_journal_volume 25
_journal_year 2009
_chemical_formula_moiety 'C38 H38 Si2 '
_chemical_formula_sum 'C38 H38 Si2'
_chemical_formula_weight 550.89
_space_group_IT_number 2
_space_group_name_Hall '-P 1'
_space_group_name_H-M_alt 'P -1'
_symmetry_cell_setting triclinic
_symmetry_Int_Tables_number 2
_symmetry_space_group_name_Hall '-P 1'
_symmetry_space_group_name_H-M 'P -1'
_cell_angle_alpha 89.982(4)
_cell_angle_beta 89.783(4)
_cell_angle_gamma 89.990(5)
_cell_formula_units_Z 2
_cell_length_a 8.6324(6)
_cell_length_b 6.8543(5)
_cell_length_c 27.610(2)
_cell_measurement_reflns_used 6585
_cell_measurement_temperature 296.1
_cell_measurement_theta_max 68.2
_cell_measurement_theta_min 3.2
_cell_volume 1633.6(2)
_computing_cell_refinement PROCESS-AUTO
_computing_data_collection PROCESS-AUTO
_computing_data_reduction CrystalStructure
_computing_publication_material 'CrystalStructure 3.8'
_computing_structure_refinement CRYSTALS
_computing_structure_solution SIR92
_diffrn_detector_area_resol_mean 10.00
_diffrn_measured_fraction_theta_full 0.539
_diffrn_measured_fraction_theta_max 0.536
_diffrn_measurement_device_type 'Rigaku RAXIS-RAPID'
_diffrn_measurement_method \w
_diffrn_radiation_type 'Cu K\a'
_diffrn_radiation_wavelength 1.54187
_diffrn_reflns_av_R_equivalents 0.037
_diffrn_reflns_limit_h_max 10
_diffrn_reflns_limit_h_min 0
_diffrn_reflns_limit_k_max 7
_diffrn_reflns_limit_k_min 0
_diffrn_reflns_limit_l_max 33
_diffrn_reflns_limit_l_min -33
_diffrn_reflns_number 3222
_diffrn_reflns_theta_full 67.50
_diffrn_reflns_theta_max 68.19
_exptl_absorpt_coefficient_mu 1.149
_exptl_absorpt_correction_type none
_exptl_crystal_colour colorless
_exptl_crystal_density_diffrn 1.120
_exptl_crystal_density_method 'not measured'
_exptl_crystal_description platelet
_exptl_crystal_F_000 588.00
_exptl_crystal_size_max 0.38
_exptl_crystal_size_mid 0.35
_exptl_crystal_size_min 0.10
_refine_diff_density_max 0.15
_refine_diff_density_min -0.17
_refine_ls_extinction_method none
_refine_ls_goodness_of_fit_ref 1.052
_refine_ls_hydrogen_treatment refall
_refine_ls_number_parameters 402
_refine_ls_number_reflns 3176
_refine_ls_R_factor_gt 0.0501
_refine_ls_shift/su_max 0.0000
_refine_ls_structure_factor_coef Fsqd
_refine_ls_weighting_details 'w = 1/[0.0010Fo^2^ + 3.0000\s(Fo^2^) + 0.5000]/(4Fo^2^)'
_refine_ls_weighting_scheme calc
_refine_ls_wR_factor_ref 0.1413
_reflns_number_gt 2540
_reflns_number_total 3178
_reflns_threshold_expression F^2^>2.0\s(F^2^)
_cod_data_source_file 25_63_1.cif
_cod_data_source_block diyne
_cod_original_formula_sum 'C38 H38 Si2 '
_cod_database_code 1551816

loop_
_symmetry_equiv_pos_site_id
_symmetry_equiv_pos_as_xyz
1 +X,+Y,+Z
2 -X,-Y,-Z

loop_
_atom_site_label
_atom_site_type_symbol
_atom_site_fract_x
_atom_site_fract_y
_atom_site_fract_z
_atom_site_U_iso_or_equiv
_atom_site_adp_type
_atom_site_occupancy
_atom_site_symmetry_multiplicity
_atom_site_calc_flag
_atom_site_refinement_flags
Si(101) Si 0.62435(14) 0.64290(18) 0.59833(3) 0.0595(3) Uani 1.00 1 d .
Si(201) Si 0.37589(13) 0.14247(17) 0.90168(3) 0.0584(3) Uani 1.00 1 d .
C(101) C 0.4901(5) 0.6347(7) 0.65156(12) 0.0538(13) Uani 1.00 1 d .
C(102) C 0.3656(4) 0.7410(5) 0.66534(11) 0.0465(11) Uani 1.00 1 d .
C(103) C 0.2929(4) 0.8872(5) 0.63372(10) 0.0493(11) Uani 1.00 1 d .
C(104) C 0.2359(4) 0.8359(6) 0.58814(11) 0.0613(12) Uani 1.00 1 d .
C(105) C 0.1683(5) 0.9708(6) 0.55846(12) 0.0598(13) Uani 1.00 1 d .
C(106) C 0.1551(4) 1.1668(6) 0.57266(11) 0.0523(12) Uani 1.00 1 d .
C(107) C 0.2110(4) 1.2175(6) 0.61864(11) 0.0581(12) Uani 1.00 1 d .
C(108) C 0.2763(4) 1.0813(6) 0.64789(11) 0.0521(12) Uani 1.00 1 d .
C(109) C 0.2950(4) 0.7102(6) 0.71442(10) 0.0509(11) Uani 1.00 1 d .
C(110) C 0.1384(4) 0.7510(7) 0.72123(13) 0.0655(14) Uani 1.00 1 d .
C(111) C 0.0715(5) 0.7186(7) 0.76632(15) 0.0809(16) Uani 1.00 1 d .
C(112) C 0.1557(6) 0.6523(8) 0.80429(15) 0.0791(17) Uani 1.00 1 d .
C(113) C 0.3099(6) 0.6148(9) 0.79793(13) 0.0870(19) Uani 1.00 1 d .
C(114) C 0.3791(5) 0.6458(7) 0.75401(11) 0.0740(15) Uani 1.00 1 d .
C(115) C 0.0875(4) 1.3094(7) 0.54166(12) 0.0607(13) Uani 1.00 1 d .
C(116) C 0.0324(4) 1.4306(6) 0.51474(10) 0.0572(14) Uani 1.00 1 d .
C(117) C 0.6089(7) 0.8639(8) 0.55965(14) 0.102(2) Uani 1.00 1 d .
C(118) C 0.5930(6) 0.4202(7) 0.56201(15) 0.101(2) Uani 1.00 1 d .
C(119) C 0.8196(5) 0.6402(10) 0.62610(16) 0.102(2) Uani 1.00 1 d .
C(201) C 0.5092(4) 0.1354(5) 0.84875(10) 0.0538(11) Uani 1.00 1 d .
C(202) C 0.6330(4) 0.2396(5) 0.83400(10) 0.0472(10) Uani 1.00 1 d .
C(203) C 0.7072(4) 0.3876(5) 0.86676(10) 0.0510(11) Uani 1.00 1 d .
C(204) C 0.7641(4) 0.3358(5) 0.91175(11) 0.0610(12) Uani 1.00 1 d .
C(205) C 0.8338(4) 0.4710(5) 0.94208(10) 0.0564(12) Uani 1.00 1 d .
C(206) C 0.8454(4) 0.6666(5) 0.92708(10) 0.0511(11) Uani 1.00 1 d .
C(207) C 0.7897(4) 0.7194(5) 0.88205(10) 0.0557(11) Uani 1.00 1 d .
C(208) C 0.7228(4) 0.5808(5) 0.85200(10) 0.0493(11) Uani 1.00 1 d .
C(209) C 0.7043(4) 0.2123(5) 0.78618(10) 0.0500(11) Uani 1.00 1 d .
C(210) C 0.8614(4) 0.2496(7) 0.77779(12) 0.0682(14) Uani 1.00 1 d .
C(211) C 0.9285(5) 0.2221(7) 0.73382(13) 0.0793(15) Uani 1.00 1 d .
C(212) C 0.8450(5) 0.1508(8) 0.69541(13) 0.0806(16) Uani 1.00 1 d .
C(213) C 0.6887(5) 0.1156(8) 0.70200(11) 0.0843(17) Uani 1.00 1 d .
C(214) C 0.6205(4) 0.1449(6) 0.74592(11) 0.0708(13) Uani 1.00 1 d .
C(215) C 0.9120(4) 0.8101(6) 0.95949(11) 0.0587(11) Uani 1.00 1 d .
C(216) C 0.9681(4) 0.9286(5) 0.98509(10) 0.0558(11) Uani 1.00 1 d .
C(217) C 0.3881(7) 0.3625(8) 0.93985(15) 0.1005(19) Uani 1.00 1 d .
C(219) C 0.1790(5) 0.1354(9) 0.87449(15) 0.0940(19) Uani 1.00 1 d .
C(218) C 0.4057(7) -0.0832(9) 0.93777(16) 0.109(2) Uani 1.00 1 d .
H(1) H 0.6864 0.6186 0.8209 0.059 Uiso 1.00 1 c R
H(2) H 0.8748 0.4320 0.9726 0.068 Uiso 1.00 1 c R
H(3) H 0.7519 0.2046 0.9222 0.073 Uiso 1.00 1 c R
H(4) H 0.8001 0.8506 0.8715 0.067 Uiso 1.00 1 c R
H(5) H 0.5138 0.1153 0.7498 0.085 Uiso 1.00 1 c R
H(6) H 0.9239 0.2944 0.8039 0.082 Uiso 1.00 1 c R
H(7) H 1.0341 0.2567 0.7296 0.095 Uiso 1.00 1 c R
H(8) H 0.8933 0.1265 0.6652 0.097 Uiso 1.00 1 c R
H(9) H 0.6268 0.0712 0.6757 0.101 Uiso 1.00 1 c R
H(10) H 0.3388 -0.1841 0.9268 0.132 Uiso 1.00 1 c R
H(11) H 0.3856 -0.0569 0.9709 0.132 Uiso 1.00 1 c R
H(12) H 0.5103 -0.1232 0.9341 0.131 Uiso 1.00 1 c R
H(13) H 0.2894 0.3926 0.9530 0.120 Uiso 1.00 1 c R
H(14) H 0.4235 0.4693 0.9210 0.121 Uiso 1.00 1 c R
H(15) H 0.4593 0.3383 0.9655 0.121 Uiso 1.00 1 c R
H(16) H 0.1823 0.0750 0.8435 0.113 Uiso 1.00 1 c R
H(17) H 0.1430 0.2657 0.8712 0.113 Uiso 1.00 1 c R
H(18) H 0.1107 0.0647 0.8949 0.113 Uiso 1.00 1 c R
H(19) H 0.5335 0.8446 0.5350 0.123 Uiso 1.00 1 c R
H(20) H 0.7068 0.8881 0.5453 0.123 Uiso 1.00 1 c R
H(21) H 0.5802 0.9723 0.5791 0.123 Uiso 1.00 1 c R
H(22) H 0.6632 0.3226 0.5728 0.121 Uiso 1.00 1 c R
H(23) H 0.6100 0.4458 0.5286 0.121 Uiso 1.00 1 c R
H(24) H 0.4898 0.3761 0.5665 0.121 Uiso 1.00 1 c R
H(25) H 0.8542 0.7688 0.6331 0.123 Uiso 1.00 1 c R
H(26) H 0.8891 0.5800 0.6041 0.123 Uiso 1.00 1 c R
H(27) H 0.8159 0.5665 0.6552 0.123 Uiso 1.00 1 c R
H(28) H 0.3097 1.1201 0.6793 0.062 Uiso 1.00 1 c R
H(29) H 0.2028 1.3491 0.6292 0.070 Uiso 1.00 1 c R
H(30) H 0.2430 0.7049 0.5772 0.074 Uiso 1.00 1 c R
H(31) H 0.1285 0.9325 0.5278 0.072 Uiso 1.00 1 c R
H(32) H 0.0786 0.8014 0.6952 0.079 Uiso 1.00 1 c R
H(33) H -0.0358 0.7438 0.7705 0.097 Uiso 1.00 1 c R
H(34) H 0.4864 0.6198 0.7504 0.089 Uiso 1.00 1 c R
H(35) H 0.1060 0.6280 0.8343 0.095 Uiso 1.00 1 c R
H(36) H 0.3685 0.5732 0.8252 0.104 Uiso 1.00 1 c R
H(37) H 0.4735 0.0362 0.8221 0.065 Uiso 1.00 1 c R
H(38) H 0.524(5) 0.543(6) 0.6740(13) 0.075(11) Uiso 1.00 1 c .

loop_
_atom_site_aniso_label
_atom_site_aniso_U_11
_atom_site_aniso_U_22
_atom_site_aniso_U_33
_atom_site_aniso_U_12
_atom_site_aniso_U_13
_atom_site_aniso_U_23
Si(101) 0.0647(8) 0.0545(8) 0.0592(5) 0.0034(9) 0.0053(5) -0.0040(5)
Si(201) 0.0634(7) 0.0527(8) 0.0592(5) -0.0035(8) 0.0050(5) -0.0005(5)
C(101) 0.061(3) 0.049(3) 0.0508(18) 0.011(3) -0.008(2) 0.0126(19)
C(102) 0.043(2) 0.041(2) 0.0562(17) 0.007(2) -0.0076(17) -0.0002(18)
C(103) 0.050(2) 0.050(2) 0.0482(15) -0.003(3) -0.0035(16) 0.0027(17)
C(104) 0.076(3) 0.050(2) 0.0577(18) -0.003(3) -0.018(2) -0.0003(19)
C(105) 0.068(3) 0.056(3) 0.0557(18) 0.004(3) -0.019(2) -0.000(2)
C(106) 0.050(2) 0.057(3) 0.0497(15) 0.000(3) -0.0054(17) 0.0106(18)
C(107) 0.066(2) 0.052(2) 0.0560(17) -0.002(3) -0.0045(19) -0.0009(18)
C(108) 0.056(2) 0.050(2) 0.0502(16) 0.004(3) -0.0098(18) 0.0005(18)
C(109) 0.051(2) 0.051(3) 0.0503(15) -0.001(3) -0.0043(16) 0.0077(17)
C(110) 0.051(2) 0.078(4) 0.0669(19) 0.005(3) -0.0043(19) 0.016(2)
C(111) 0.062(3) 0.098(4) 0.083(2) 0.000(4) 0.011(2) 0.019(2)
C(112) 0.084(3) 0.079(4) 0.075(2) -0.000(4) 0.015(2) 0.017(2)
C(113) 0.097(4) 0.114(5) 0.0499(19) 0.002(5) -0.001(2) 0.026(2)
C(114) 0.067(3) 0.100(4) 0.0551(18) 0.004(4) -0.001(2) 0.014(2)
C(115) 0.064(3) 0.067(3) 0.0513(18) -0.006(3) -0.004(2) 0.003(2)
C(116) 0.064(3) 0.065(3) 0.0423(18) 0.003(3) -0.0048(19) 0.0033(17)
C(117) 0.126(5) 0.101(5) 0.080(2) 0.004(5) 0.031(3) 0.036(2)
C(118) 0.124(5) 0.083(4) 0.095(2) -0.013(5) 0.021(3) -0.024(3)
C(119) 0.065(3) 0.140(6) 0.102(3) 0.005(5) 0.011(2) -0.029(3)
C(201) 0.057(2) 0.055(2) 0.0490(15) -0.005(2) -0.0020(16) -0.0084(16)
C(202) 0.050(2) 0.047(2) 0.0447(14) 0.001(2) -0.0091(14) -0.0029(15)
C(203) 0.050(2) 0.054(2) 0.0483(15) -0.008(2) -0.0037(16) -0.0083(16)
C(204) 0.072(2) 0.052(2) 0.0593(17) -0.005(3) -0.0149(19) -0.0023(18)
C(205) 0.071(3) 0.055(2) 0.0428(15) 0.006(3) -0.0211(18) 0.0035(17)
C(206) 0.052(2) 0.055(2) 0.0463(15) -0.005(2) -0.0034(16) -0.0088(16)
C(207) 0.065(2) 0.053(2) 0.0495(15) -0.010(2) 0.0010(16) -0.0033(16)
C(208) 0.054(2) 0.050(2) 0.0436(15) 0.003(3) -0.0116(16) -0.0003(16)
C(209) 0.053(2) 0.047(2) 0.0496(15) -0.000(2) -0.0068(16) -0.0046(17)
C(210) 0.057(2) 0.081(3) 0.0668(19) -0.005(3) -0.0038(19) -0.015(2)
C(211) 0.071(3) 0.095(4) 0.072(2) -0.008(3) 0.015(2) -0.016(2)
C(212) 0.092(3) 0.085(4) 0.065(2) -0.006(4) 0.016(2) -0.019(2)
C(213) 0.094(3) 0.109(4) 0.0499(17) -0.022(4) 0.000(2) -0.020(2)
C(214) 0.066(2) 0.094(3) 0.0519(16) -0.020(3) -0.0017(17) -0.016(2)
C(215) 0.058(2) 0.062(2) 0.0560(16) -0.008(3) -0.0039(17) -0.0100(18)
C(216) 0.062(2) 0.058(2) 0.0476(14) -0.009(3) -0.0077(15) -0.0022(17)
C(217) 0.120(4) 0.094(4) 0.087(2) -0.021(5) 0.037(3) -0.022(2)
C(219) 0.069(3) 0.111(5) 0.102(2) -0.000(4) 0.011(2) -0.001(3)
C(218) 0.124(5) 0.112(5) 0.093(3) 0.004(6) 0.021(3) 0.037(3)

loop_
_atom_type_symbol
_atom_type_description
_atom_type_scat_dispersion_real
_atom_type_scat_dispersion_imag
_atom_type_scat_source
H H 0.000 0.000
;
International Tables for Crystallography
(1992, Vol. C, Table 6.1.1.4)
;
Si Si 0.254 0.330
;
International Tables for Crystallography
(1992, Vol. C, Tables 4.2.6.8 and 6.1.1.4)
;
C C 0.018 0.009
;
International Tables for Crystallography
(1992, Vol. C, Tables 4.2.6.8 and 6.1.1.4)
;

loop_
_geom_angle_atom_site_label_1
_geom_angle_atom_site_label_2
_geom_angle_atom_site_label_3
_geom_angle
_geom_angle_publ_flag
_geom_angle_site_symmetry_3
C(101) Si(101) C(117) 115.5(2) yes .
C(101) Si(101) C(118) 108.1(2) yes .
C(101) Si(101) C(119) 103.68(19) yes .
C(117) Si(101) C(118) 110.5(2) yes .
C(117) Si(101) C(119) 108.2(2) yes .
C(118) Si(101) C(119) 110.6(2) yes .
C(201) Si(201) C(217) 115.8(2) yes .
C(201) Si(201) C(219) 104.25(17) yes .
C(201) Si(201) C(218) 108.3(2) yes .
C(217) Si(201) C(219) 107.8(2) yes .
C(217) Si(201) C(218) 111.5(2) yes .
C(219) Si(201) C(218) 108.8(2) yes .
Si(101) C(101) C(102) 134.0(3) yes .
C(101) C(102) C(103) 122.7(3) yes .
C(101) C(102) C(109) 119.9(3) yes .
C(103) C(102) C(109) 117.4(3) yes .
C(102) C(103) C(104) 121.0(3) yes .
C(102) C(103) C(108) 121.8(2) yes .
C(104) C(103) C(108) 117.2(3) yes .
C(103) C(104) C(105) 121.5(3) yes .
C(104) C(105) C(106) 120.9(3) yes .
C(105) C(106) C(107) 117.5(3) yes .
C(105) C(106) C(115) 121.4(3) yes .
C(107) C(106) C(115) 121.1(3) yes .
C(106) C(107) C(108) 120.8(3) yes .
C(103) C(108) C(107) 122.1(3) yes .
C(102) C(109) C(110) 119.0(3) yes .
C(102) C(109) C(114) 123.0(3) yes .
C(110) C(109) C(114) 117.9(3) yes .
C(109) C(110) C(111) 119.3(3) yes .
C(110) C(111) C(112) 121.6(4) yes .
C(111) C(112) C(113) 119.2(4) yes .
C(112) C(113) C(114) 120.5(4) yes .
C(109) C(114) C(113) 121.4(4) yes .
C(106) C(115) C(116) 178.8(4) yes .
C(115) C(116) C(116) 178.5(3) yes 2_586
Si(201) C(201) C(202) 135.4(2) yes .
C(201) C(202) C(203) 121.0(2) yes .
C(201) C(202) C(209) 122.3(3) yes .
C(203) C(202) C(209) 116.7(2) yes .
C(202) C(203) C(204) 121.4(3) yes .
C(202) C(203) C(208) 120.4(2) yes .
C(204) C(203) C(208) 118.2(3) yes .
C(203) C(204) C(205) 121.8(3) yes .
C(204) C(205) C(206) 119.3(2) yes .
C(205) C(206) C(207) 119.3(3) yes .
C(205) C(206) C(215) 119.5(2) yes .
C(207) C(206) C(215) 121.2(3) yes .
C(206) C(207) C(208) 120.4(3) yes .
C(203) C(208) C(207) 121.0(2) yes .
C(202) C(209) C(210) 122.0(2) yes .
C(202) C(209) C(214) 122.5(3) yes .
C(210) C(209) C(214) 115.5(2) yes .
C(209) C(210) C(211) 122.2(3) yes .
C(210) C(211) C(212) 121.1(4) yes .
C(211) C(212) C(213) 118.4(3) yes .
C(212) C(213) C(214) 120.7(3) yes .
C(209) C(214) C(213) 122.0(3) yes .
C(206) C(215) C(216) 178.6(3) yes .
C(215) C(216) C(216) 178.7(4) yes 2_777
Si(101) C(101) H(38) 110(2) no .
C(102) C(101) H(38) 115(2) no .
C(103) C(104) H(30) 120.1 no .
C(105) C(104) H(30) 118.4 no .
C(104) C(105) H(31) 120.2 no .
C(106) C(105) H(31) 118.9 no .
C(106) C(107) H(29) 119.1 no .
C(108) C(107) H(29) 120.1 no .
C(103) C(108) H(28) 119.4 no .
C(107) C(108) H(28) 118.5 no .
C(109) C(110) H(32) 120.0 no .
C(111) C(110) H(32) 120.7 no .
C(110) C(111) H(33) 118.9 no .
C(112) C(111) H(33) 119.6 no .
C(111) C(112) H(35) 119.5 no .
C(113) C(112) H(35) 121.2 no .
C(112) C(113) H(36) 118.3 no .
C(114) C(113) H(36) 121.1 no .
C(109) C(114) H(34) 119.4 no .
C(113) C(114) H(34) 119.2 no .
Si(101) C(117) H(19) 110.4 no .
Si(101) C(117) H(20) 108.6 no .
Si(101) C(117) H(21) 109.4 no .
H(19) C(117) H(20) 109.6 no .
H(19) C(117) H(21) 109.6 no .
H(20) C(117) H(21) 109.3 no .
Si(101) C(118) H(22) 108.4 no .
Si(101) C(118) H(23) 110.6 no .
Si(101) C(118) H(24) 109.5 no .
H(22) C(118) H(23) 109.7 no .
H(22) C(118) H(24) 109.5 no .
H(23) C(118) H(24) 109.1 no .
Si(101) C(119) H(25) 111.2 no .
Si(101) C(119) H(26) 108.3 no .
Si(101) C(119) H(27) 109.1 no .
H(25) C(119) H(26) 109.6 no .
H(25) C(119) H(27) 109.3 no .
H(26) C(119) H(27) 109.3 no .
Si(201) C(201) H(37) 112.7 no .
C(202) C(201) H(37) 111.5 no .
C(203) C(204) H(3) 118.4 no .
C(205) C(204) H(3) 119.8 no .
C(204) C(205) H(2) 120.6 no .
C(206) C(205) H(2) 120.1 no .
C(206) C(207) H(4) 119.4 no .
C(208) C(207) H(4) 120.2 no .
C(203) C(208) H(1) 119.4 no .
C(207) C(208) H(1) 119.5 no .
C(209) C(210) H(6) 119.0 no .
C(211) C(210) H(6) 118.7 no .
C(210) C(211) H(7) 118.9 no .
C(212) C(211) H(7) 120.0 no .
C(211) C(212) H(8) 120.9 no .
C(213) C(212) H(8) 120.8 no .
C(212) C(213) H(9) 120.4 no .
C(214) C(213) H(9) 118.9 no .
C(209) C(214) H(5) 118.9 no .
C(213) C(214) H(5) 119.1 no .
Si(201) C(217) H(13) 110.1 no .
Si(201) C(217) H(14) 109.7 no .
Si(201) C(217) H(15) 108.7 no .
H(13) C(217) H(14) 109.3 no .
H(13) C(217) H(15) 109.6 no .
H(14) C(217) H(15) 109.5 no .
Si(201) C(219) H(16) 110.5 no .
Si(201) C(219) H(17) 108.3 no .
Si(201) C(219) H(18) 109.9 no .
H(16) C(219) H(17) 109.3 no .
H(16) C(219) H(18) 109.3 no .
H(17) C(219) H(18) 109.6 no .
Si(201) C(218) H(10) 110.4 no .
Si(201) C(218) H(11) 109.5 no .
Si(201) C(218) H(12) 108.5 no .
H(10) C(218) H(11) 109.7 no .
H(10) C(218) H(12) 109.5 no .
H(11) C(218) H(12) 109.1 no .

loop_
_geom_bond_atom_site_label_1
_geom_bond_atom_site_label_2
_geom_bond_distance
_geom_bond_publ_flag
_geom_bond_site_symmetry_2
Si(101) C(101) 1.869(4) yes .
Si(101) C(117) 1.858(5) yes .
Si(101) C(118) 1.847(5) yes .
Si(101) C(119) 1.854(4) yes .
Si(201) C(201) 1.857(3) yes .
Si(201) C(217) 1.843(5) yes .
Si(201) C(219) 1.862(4) yes .
Si(201) C(218) 1.858(5) yes .
C(101) C(102) 1.351(6) yes .
C(102) C(103) 1.471(5) yes .
C(102) C(109) 1.499(4) yes .
C(103) C(104) 1.398(4) yes .
C(103) C(108) 1.394(5) yes .
C(104) C(105) 1.367(5) yes .
C(105) C(106) 1.404(6) yes .
C(106) C(107) 1.404(4) yes .
C(106) C(115) 1.425(5) yes .
C(107) C(108) 1.358(5) yes .
C(109) C(110) 1.392(5) yes .
C(109) C(114) 1.386(4) yes .
C(110) C(111) 1.388(5) yes .
C(111) C(112) 1.357(6) yes .
C(112) C(113) 1.366(7) yes .
C(113) C(114) 1.366(5) yes .
C(115) C(116) 1.213(5) yes .
C(116) C(116) 1.372(5) yes 2_586
C(201) C(202) 1.347(5) yes .
C(202) C(203) 1.505(4) yes .
C(202) C(209) 1.467(4) yes .
C(203) C(204) 1.383(4) yes .
C(203) C(208) 1.392(5) yes .
C(204) C(205) 1.388(5) yes .
C(205) C(206) 1.406(5) yes .
C(206) C(207) 1.383(4) yes .
C(206) C(215) 1.450(5) yes .
C(207) C(208) 1.388(4) yes .
C(209) C(210) 1.399(5) yes .
C(209) C(214) 1.407(4) yes .
C(210) C(211) 1.357(5) yes .
C(211) C(212) 1.375(6) yes .
C(212) C(213) 1.382(7) yes .
C(213) C(214) 1.361(4) yes .
C(215) C(216) 1.182(5) yes .
C(216) C(216) 1.394(4) yes 2_777
C(101) H(38) 0.93(4) no .
C(104) H(30) 0.950 no .
C(105) H(31) 0.952 no .
C(107) H(29) 0.950 no .
C(108) H(28) 0.952 no .
C(110) H(32) 0.953 no .
C(111) H(33) 0.949 no .
C(112) H(35) 0.947 no .
C(113) H(36) 0.953 no .
C(114) H(34) 0.949 no .
C(117) H(19) 0.953 no .
C(117) H(20) 0.947 no .
C(117) H(21) 0.949 no .
C(118) H(22) 0.951 no .
C(118) H(23) 0.949 no .
C(118) H(24) 0.949 no .
C(119) H(25) 0.951 no .
C(119) H(26) 0.947 no .
C(119) H(27) 0.950 no .
C(201) H(37) 1.049 no .
C(204) H(3) 0.950 no .
C(205) H(2) 0.952 no .
C(207) H(4) 0.950 no .
C(208) H(1) 0.952 no .
C(210) H(6) 0.953 no .
C(211) H(7) 0.949 no .
C(212) H(8) 0.947 no .
C(213) H(9) 0.953 no .
C(214) H(5) 0.949 no .
C(217) H(13) 0.947 no .
C(217) H(14) 0.949 no .
C(217) H(15) 0.953 no .
C(219) H(16) 0.950 no .
C(219) H(17) 0.950 no .
C(219) H(18) 0.947 no .
C(218) H(10) 0.951 no .
C(218) H(11) 0.949 no .
C(218) H(12) 0.949 no .

loop_
_geom_torsion_atom_site_label_1
_geom_torsion_atom_site_label_2
_geom_torsion_atom_site_label_3
_geom_torsion_atom_site_label_4
_geom_torsion
_geom_torsion_site_symmetry_4
C(117) Si(101) C(101) C(102) 11.6(5) .
C(118) Si(101) C(101) C(102) -112.8(4) .
C(119) Si(101) C(101) C(102) 129.8(4) .
C(217) Si(201) C(201) C(202) 12.2(4) .
C(219) Si(201) C(201) C(202) 130.4(4) .
C(218) Si(201) C(201) C(202) -113.8(4) .
Si(101) C(101) C(102) C(103) 8.6(6) .
Si(101) C(101) C(102) C(109) -172.2(3) .
C(101) C(102) C(103) C(104) 57.7(5) .
C(101) C(102) C(103) C(108) -123.0(4) .
C(101) C(102) C(109) C(110) -152.9(4) .
C(101) C(102) C(109) C(114) 28.4(6) .
C(103) C(102) C(109) C(110) 26.4(5) .
C(103) C(102) C(109) C(114) -152.4(4) .
C(109) C(102) C(103) C(104) -121.5(3) .
C(109) C(102) C(103) C(108) 57.7(5) .
C(102) C(103) C(104) C(105) -179.9(2) .
C(102) C(103) C(108) C(107) 179.1(3) .
C(104) C(103) C(108) C(107) -1.5(5) .
C(108) C(103) C(104) C(105) 0.8(5) .
C(103) C(104) C(105) C(106) 0.6(6) .
C(104) C(105) C(106) C(107) -1.2(6) .
C(104) C(105) C(106) C(115) 178.8(3) .
C(105) C(106) C(107) C(108) 0.4(5) .
C(105) C(106) C(115) C(116) -73(21) .
C(107) C(106) C(115) C(116) 107(21) .
C(115) C(106) C(107) C(108) -179.6(3) .
C(106) C(107) C(108) C(103) 1.0(6) .
C(102) C(109) C(110) C(111) 178.6(4) .
C(102) C(109) C(114) C(113) -178.4(4) .
C(110) C(109) C(114) C(113) 2.8(7) .
C(114) C(109) C(110) C(111) -2.6(6) .
C(109) C(110) C(111) C(112) 1.5(7) .
C(110) C(111) C(112) C(113) -0.5(8) .
C(111) C(112) C(113) C(114) 0.7(8) .
C(112) C(113) C(114) C(109) -1.9(8) .
C(106) C(115) C(116) C(116) -157(15) 2_586
Si(201) C(201) C(202) C(203) 9.3(5) .
Si(201) C(201) C(202) C(209) -172.2(2) .
C(201) C(202) C(203) C(204) 57.6(5) .
C(201) C(202) C(203) C(208) -123.5(3) .
C(201) C(202) C(209) C(210) -151.8(4) .
C(201) C(202) C(209) C(214) 27.4(5) .
C(203) C(202) C(209) C(210) 26.8(5) .
C(203) C(202) C(209) C(214) -154.0(3) .
C(209) C(202) C(203) C(204) -121.0(3) .
C(209) C(202) C(203) C(208) 57.9(4) .
C(202) C(203) C(204) C(205) 179.5(3) .
C(202) C(203) C(208) C(207) 179.3(3) .
C(204) C(203) C(208) C(207) -1.7(5) .
C(208) C(203) C(204) C(205) 0.6(5) .
C(203) C(204) C(205) C(206) 0.9(5) .
C(204) C(205) C(206) C(207) -1.2(5) .
C(204) C(205) C(206) C(215) 177.3(3) .
C(205) C(206) C(207) C(208) 0.1(4) .
C(205) C(206) C(215) C(216) 135(17) .
C(207) C(206) C(215) C(216) -46(17) .
C(215) C(206) C(207) C(208) -178.4(3) .
C(206) C(207) C(208) C(203) 1.4(5) .
C(202) C(209) C(210) C(211) 179.1(4) .
C(202) C(209) C(214) C(213) -178.4(4) .
C(210) C(209) C(214) C(213) 0.9(6) .
C(214) C(209) C(210) C(211) -0.2(5) .
C(209) C(210) C(211) C(212) -1.7(7) .
C(210) C(211) C(212) C(213) 2.8(7) .
C(211) C(212) C(213) C(214) -2.1(8) .
C(212) C(213) C(214) C(209) 0.3(6) .
C(206) C(215) C(216) C(216) 82(25) 2_777
